data_4339131
loop_
_publ_author_name
'Fedin, Matvey'
'Veber, Sergey'
'Gromov, Igor'
'Maryunina, Ksenia'
'Fokin, Sergey'
'Romanenko, Galina'
'Sagdeev, Renad'
'Ovcharenko, Victor'
'Bagryanskaya, Elena'

_publ_section_title
;
 Thermally induced spin transitions in nitroxide-copper(II)-nitroxide spin
 triads studied by EPR.
;
_journal_issue 26
_journal_name_full 'Inorganic chemistry'
_journal_page_first 11405
_journal_page_last 11415
_journal_paper_doi 10.1021/ic7014385
_journal_volume 46
_journal_year 2007
_chemical_formula_sum 'C22 H21 Cu F12 N4 O6'
_chemical_formula_weight 728.97
_chemical_name_systematic
; 
 ? 
;
_space_group_IT_number 15
_symmetry_cell_setting monoclinic
_symmetry_space_group_name_Hall '-C 2yc'
_symmetry_space_group_name_H-M 'C 1 2/c 1'
_atom_sites_solution_hydrogens geom
_atom_sites_solution_primary direct
_atom_sites_solution_secondary difmap
_audit_creation_method SHELXL-97
_cell_angle_alpha 90.00
_cell_angle_beta 123.169(9)
_cell_angle_gamma 90.00
_cell_formula_units_Z 8
_cell_length_a 29.811(8)
_cell_length_b 9.407(2)
_cell_length_c 24.659(7)
_cell_measurement_reflns_used 5317
_cell_measurement_temperature 221(2)
_cell_measurement_theta_max 26.83
_cell_measurement_theta_min 2.31
_cell_volume 5788(3)
_computing_cell_refinement 'Bruker SMART'
_computing_data_collection 'Bruker SMART'
_computing_data_reduction 'Bruker SAINT'
_computing_molecular_graphics 'Bruker SHELXTL'
_computing_publication_material 'Bruker SHELXTL'
_computing_structure_refinement 'SHELXL-97 (Sheldrick, 1997)'
_computing_structure_solution 'SHELXS-97 (Sheldrick, 1990)'
_diffrn_ambient_temperature 221(2)
_diffrn_measured_fraction_theta_full 0.929
_diffrn_measured_fraction_theta_max 0.929
_diffrn_measurement_device_type 'CCD area detector'
_diffrn_measurement_method 'phi and omega scans'
_diffrn_radiation_monochromator graphite
_diffrn_radiation_source 'fine-focus sealed tube'
_diffrn_radiation_type MoK\a
_diffrn_radiation_wavelength 0.71073
_diffrn_reflns_av_R_equivalents 0.2886
_diffrn_reflns_av_sigmaI/netI 0.1919
_diffrn_reflns_limit_h_max 38
_diffrn_reflns_limit_h_min -30
_diffrn_reflns_limit_k_max 12
_diffrn_reflns_limit_k_min -12
_diffrn_reflns_limit_l_max 21
_diffrn_reflns_limit_l_min -32
_diffrn_reflns_number 16760
_diffrn_reflns_theta_full 28.48
_diffrn_reflns_theta_max 28.48
_diffrn_reflns_theta_min 1.74
_exptl_absorpt_coefficient_mu 0.876
_exptl_absorpt_correction_type none
_exptl_crystal_density_diffrn 1.673
_exptl_crystal_density_meas 0
_exptl_crystal_density_method 'not measured'
_exptl_crystal_F_000 2928
_refine_diff_density_max 1.005
_refine_diff_density_min -0.781
_refine_diff_density_rms 0.168
_refine_ls_extinction_coef 0.00056(19)
_refine_ls_extinction_expression Fc^*^=kFc[1+0.001xFc^2^\l^3^/sin(2\q)]^-1/4^
_refine_ls_extinction_method SHELXL
_refine_ls_goodness_of_fit_ref 1.399
_refine_ls_hydrogen_treatment mixed
_refine_ls_matrix_type full
_refine_ls_number_parameters 539
_refine_ls_number_reflns 6820
_refine_ls_number_restraints 0
_refine_ls_restrained_S_all 1.399
_refine_ls_R_factor_all 0.1324
_refine_ls_R_factor_gt 0.1088
_refine_ls_shift/su_max 0.576
_refine_ls_shift/su_mean 0.030
_refine_ls_structure_factor_coef Fsqd
_refine_ls_weighting_details 'calc w=1/[\s^2^(Fo^2^)+(0.0764P)^2^+0.6903P] where P=(Fo^2^+2Fc^2^)/3'
_refine_ls_weighting_scheme calc
_refine_ls_wR_factor_gt 0.2663
_refine_ls_wR_factor_ref 0.2806
_reflns_number_gt 4638
_reflns_number_total 6820
_reflns_threshold_expression >2sigma(I)
_cod_data_source_file ic7014385-file002.cif
_cod_data_source_block m221
_cod_depositor_comments
;
The following automatic conversions were performed:

'_symmetry_cell_setting' value 'Monoclinic' changed to 'monoclinic'
according to
/usr/data/users/saulius/automatic-downloads/retrospective/ACS/lib/dictionaries/cif_core.dic
dictionary named 'cif_core.dic' version 2.4.2 from 2011-04-26.

Automatic conversion script
Id: cif_fix_values 2281 2013-09-26 08:29:07Z andrius 
;
_cod_original_cell_volume 5789(3)
_cod_original_sg_symbol_H-M C2/c
_cod_database_code 4339131

loop_
_symmetry_equiv_pos_as_xyz
'x, y, z'
'-x, y, -z+1/2'
'x+1/2, y+1/2, z'
'-x+1/2, y+1/2, -z+1/2'
'-x, -y, -z'
'x, -y, z-1/2'
'-x+1/2, -y+1/2, -z'
'x+1/2, -y+1/2, z-1/2'

loop_
_atom_site_label
_atom_site_type_symbol
_atom_site_fract_x
_atom_site_fract_y
_atom_site_fract_z
_atom_site_U_iso_or_equiv
_atom_site_adp_type
_atom_site_occupancy
_atom_site_symmetry_multiplicity
_atom_site_calc_flag
_atom_site_refinement_flags
Cu1 Cu 0.2500 0.7500 0.0000 0.0317(3) Uani 1 2 d S
O1 O 0.31101(16) 0.8277(4) 0.08850(19) 0.0466(9) Uani 1 1 d .
C1 C 0.3686(4) 0.9903(10) 0.1662(4) 0.072(2) Uani 1 1 d .
F1 F 0.4053(7) 0.8953(16) 0.1989(7) 0.097(4) Uani 0.50 1 d P
F2 F 0.3385(5) 1.0096(19) 0.1927(5) 0.088(4) Uani 0.50 1 d P
F3 F 0.3905(8) 1.1127(17) 0.1736(7) 0.082(6) Uani 0.50 1 d P
F1A F 0.3757(12) 0.910(4) 0.2051(6) 0.178(13) Uani 0.50 1 d P
F2A F 0.3698(13) 1.114(3) 0.1759(12) 0.217(19) Uani 0.50 1 d P
F3A F 0.4141(6) 1.020(7) 0.1787(9) 0.28(2) Uani 0.50 1 d P
C2 C 0.3295(3) 0.9475(6) 0.0957(3) 0.0482(13) Uani 1 1 d .
C3 C 0.3177(3) 1.0489(6) 0.0485(3) 0.0523(15) Uani 1 1 d .
H3A H 0.3340 1.1375 0.0616 0.12(4) Uiso 1 1 calc R
C4 C 0.2830(3) 1.0240(5) -0.0167(3) 0.0439(13) Uani 1 1 d .
C5 C 0.2731(4) 1.1453(7) -0.0614(4) 0.067(2) Uani 1 1 d .
F4 F 0.2224(8) 1.159(2) -0.1040(10) 0.077(6) Uani 0.50 1 d P
F5 F 0.2784(15) 1.272(3) -0.0339(18) 0.064(5) Uani 0.50 1 d P
F6 F 0.3086(10) 1.146(2) -0.0802(13) 0.151(12) Uani 0.50 1 d P
F4A F 0.2220(11) 1.147(3) -0.1118(9) 0.137(13) Uani 0.50 1 d P
F5A F 0.2908(17) 1.263(3) -0.035(2) 0.102(9) Uani 0.50 1 d P
F6A F 0.2897(9) 1.121(2) -0.0962(7) 0.104(7) Uani 0.50 1 d P
O2 O 0.25720(16) 0.9142(4) -0.04388(17) 0.0399(8) Uani 1 1 d .
Cu2 Cu 0.0000 1.0000 0.0000 0.0385(3) Uani 1 2 d S
O3 O 0.00329(18) 0.9003(5) 0.0764(2) 0.0591(11) Uani 1 1 d .
C6 C 0.0057(5) 0.7211(12) 0.1410(5) 0.096(3) Uani 1 1 d .
F7 F 0.0248(11) 0.817(2) 0.1893(9) 0.126(10) Uani 0.50 1 d P
F8 F 0.0376(10) 0.589(4) 0.1664(15) 0.141(10) Uani 0.50 1 d P
F9 F -0.0546(5) 0.714(4) 0.1087(11) 0.097(6) Uani 0.50 1 d P
F7A F 0.0285(9) 0.807(4) 0.1956(13) 0.166(15) Uani 0.50 1 d P
F8A F 0.0196(7) 0.604(2) 0.1661(9) 0.088(4) Uani 0.50 1 d P
F9A F -0.0368(5) 0.711(3) 0.1218(12) 0.093(6) Uani 0.50 1 d P
C7 C 0.0178(3) 0.7750(7) 0.0929(3) 0.0606(18) Uani 1 1 d .
C8 C 0.0427(3) 0.6872(7) 0.0724(4) 0.0672(19) Uani 1 1 d .
H8A H 0.0548 0.5985 0.0917 0.11(3) Uiso 1 1 calc R
C9 C 0.0499(2) 0.7267(7) 0.0245(4) 0.0584(17) Uani 1 1 d .
C10 C 0.0762(4) 0.6202(8) 0.0033(7) 0.092(3) Uani 1 1 d .
F10 F 0.0759(12) 0.489(2) 0.0230(15) 0.093(8) Uani 0.50 1 d P
F11 F 0.1159(7) 0.6562(16) 0.0040(15) 0.112(8) Uani 0.50 1 d P
F12 F 0.0399(6) 0.6026(12) -0.0663(5) 0.104(4) Uani 0.50 1 d P
F10A F 0.1362(6) 0.6259(16) 0.0624(14) 0.164(9) Uani 0.50 1 d P
F11A F 0.0899(14) 0.664(3) -0.0278(17) 0.168(15) Uani 0.50 1 d P
F12A F 0.0701(10) 0.497(3) 0.0094(17) 0.105(9) Uani 0.50 1 d P
O4 O 0.04030(17) 0.8417(4) -0.0047(2) 0.0525(10) Uani 1 1 d .
O01 O 0.07095(18) 1.1327(4) 0.05518(18) 0.0518(10) Uani 1 1 d .
N1 N 0.1138(2) 1.0993(5) 0.1112(2) 0.0476(11) Uani 1 1 d .
C01 C 0.1257(3) 1.1602(7) 0.1733(3) 0.0513(14) Uani 1 1 d .
C011 C 0.1455(4) 1.3123(7) 0.1739(4) 0.074(2) Uani 1 1 d .
H01A H 0.1156 1.3702 0.1433 0.26(9) Uiso 1 1 calc R
H01B H 0.1713 1.3091 0.1622 0.39(16) Uiso 1 1 calc R
H01C H 0.1617 1.3521 0.2165 0.09(3) Uiso 1 1 calc R
C012 C 0.0760(3) 1.1599(9) 0.1747(3) 0.070(2) Uani 1 1 d .
H01D H 0.0651 1.0636 0.1743 0.14(4) Uiso 1 1 calc R
H01E H 0.0478 1.2093 0.1374 0.17(6) Uiso 1 1 calc R
H01F H 0.0832 1.2065 0.2133 0.09(2) Uiso 1 1 calc R
C02 C 0.1711(3) 1.0612(7) 0.2208(3) 0.0511(15) Uani 1 1 d .
C021 C 0.1540(4) 0.9252(8) 0.2360(3) 0.069(2) Uani 1 1 d .
H02A H 0.1851 0.8706 0.2661 0.055(19) Uiso 1 1 calc R
H02B H 0.1321 0.8717 0.1969 0.12(4) Uiso 1 1 calc R
H02C H 0.1339 0.9463 0.2549 0.11(3) Uiso 1 1 calc R
C022 C 0.2145(3) 1.1311(9) 0.2823(3) 0.069(2) Uani 1 1 d .
H02D H 0.2413 1.0618 0.3094 0.07(2) Uiso 1 1 calc R
H02E H 0.1994 1.1703 0.3049 0.08(2) Uiso 1 1 calc R
H02F H 0.2307 1.2057 0.2721 0.20(7) Uiso 1 1 calc R
N2 N 0.1927(2) 1.0194(5) 0.1812(2) 0.0506(12) Uani 1 1 d .
O02 O 0.2380(2) 0.9634(6) 0.2055(2) 0.0690(13) Uani 1 1 d .
C03 C 0.1558(3) 1.0313(6) 0.1178(3) 0.0458(13) Uani 1 1 d .
C04 C 0.1617(3) 0.9828(6) 0.0665(3) 0.0449(13) Uani 1 1 d .
C05 C 0.2025(3) 0.8996(6) 0.0712(3) 0.0458(13) Uani 1 1 d .
H05A H 0.2315 0.8630 0.1096 0.038(14) Uiso 1 1 calc R
N3 N 0.1941(2) 0.8811(5) 0.0139(2) 0.0449(11) Uani 1 1 d .
N4 N 0.1489(2) 0.9528(5) -0.0284(2) 0.0461(11) Uani 1 1 d .
C041 C 0.1276(3) 0.9603(8) -0.0975(3) 0.0597(16) Uani 1 1 d .
H04A H 0.1248 1.0592 -0.1102 0.08(2) Uiso 1 1 calc R
H04B H 0.1522 0.9134 -0.1058 0.057(19) Uiso 1 1 calc R
C042 C 0.0749(4) 0.8937(16) -0.1367(4) 0.109(4) Uani 1 1 d .
H04C H 0.0625 0.8999 -0.1817 0.22(7) Uiso 1 1 calc R
H04F H 0.0501 0.9417 -0.1296 0.15(5) Uiso 1 1 calc R
H04D H 0.0775 0.7956 -0.1246 0.8(5) Uiso 1 1 calc R
C06 C 0.1280(3) 1.0152(6) 0.0019(3) 0.0459(13) Uani 1 1 d .
H06B H 0.0970 1.0697 -0.0170 0.056(19) Uiso 1 1 calc R

loop_
_atom_site_aniso_label
_atom_site_aniso_U_11
_atom_site_aniso_U_22
_atom_site_aniso_U_33
_atom_site_aniso_U_23
_atom_site_aniso_U_13
_atom_site_aniso_U_12
Cu1 0.0435(5) 0.0220(4) 0.0328(4) -0.0020(3) 0.0230(4) -0.0042(3)
O1 0.056(2) 0.0336(19) 0.057(2) 0.0052(16) 0.035(2) 0.0030(17)
C1 0.081(6) 0.077(5) 0.045(4) -0.002(4) 0.026(4) -0.013(4)
F1 0.072(8) 0.110(9) 0.066(7) 0.020(6) 0.010(6) 0.014(7)
F2 0.069(6) 0.164(12) 0.036(5) -0.031(6) 0.032(5) -0.032(7)
F3 0.080(11) 0.080(8) 0.046(6) 0.006(5) 0.009(7) -0.051(8)
F1A 0.158(19) 0.28(3) 0.038(6) 0.029(11) 0.018(11) -0.12(2)
F2A 0.17(3) 0.21(3) 0.128(16) -0.125(18) -0.010(14) 0.038(18)
F3A 0.047(8) 0.67(7) 0.076(10) 0.05(2) 0.004(8) -0.09(2)
C2 0.057(4) 0.041(3) 0.048(3) -0.007(2) 0.030(3) -0.009(3)
C3 0.079(4) 0.037(3) 0.048(3) -0.006(2) 0.039(3) -0.016(3)
C4 0.062(4) 0.030(2) 0.044(3) -0.005(2) 0.032(3) -0.005(2)
C5 0.107(7) 0.032(3) 0.057(4) 0.000(3) 0.041(5) -0.015(4)
F4 0.098(13) 0.053(8) 0.092(13) 0.018(7) 0.060(12) 0.011(8)
F5 0.117(11) 0.023(6) 0.075(8) -0.001(5) 0.068(8) 0.005(7)
F6 0.23(2) 0.105(13) 0.29(3) 0.088(15) 0.25(2) 0.077(14)
F4A 0.17(2) 0.068(11) 0.041(7) 0.026(6) -0.027(8) -0.021(11)
F5A 0.17(3) 0.051(14) 0.084(11) 0.009(11) 0.071(16) -0.045(13)
F6A 0.20(2) 0.086(8) 0.068(6) 0.020(6) 0.100(10) -0.011(10)
O2 0.060(2) 0.0289(17) 0.0425(19) -0.0050(14) 0.0360(18) -0.0066(16)
Cu2 0.0396(5) 0.0350(5) 0.0303(5) 0.0050(3) 0.0123(4) -0.0001(4)
O3 0.055(3) 0.062(3) 0.045(2) -0.010(2) 0.017(2) -0.008(2)
C6 0.101(8) 0.094(7) 0.061(5) 0.012(5) 0.024(5) -0.006(6)
F7 0.21(2) 0.104(11) 0.045(7) -0.015(7) 0.056(10) -0.042(12)
F8 0.143(18) 0.169(17) 0.182(17) 0.101(13) 0.134(15) 0.080(14)
F9 0.024(8) 0.172(13) 0.085(12) 0.036(11) 0.024(9) -0.014(11)
F7A 0.081(11) 0.34(4) 0.092(15) 0.023(17) 0.054(11) -0.023(16)
F8A 0.103(11) 0.095(9) 0.088(8) 0.053(7) 0.066(8) 0.029(8)
F9A 0.019(8) 0.147(13) 0.081(9) 0.018(8) 0.006(8) -0.030(10)
C7 0.045(3) 0.055(4) 0.051(3) 0.018(3) 0.006(3) -0.011(3)
C8 0.060(4) 0.047(4) 0.080(5) 0.020(3) 0.030(4) 0.009(3)
C9 0.041(3) 0.042(3) 0.077(4) 0.010(3) 0.022(3) 0.000(2)
C10 0.113(8) 0.034(4) 0.174(11) 0.009(5) 0.107(9) 0.006(4)
F10 0.126(14) 0.022(7) 0.098(9) 0.017(6) 0.041(9) 0.008(7)
F11 0.079(10) 0.035(6) 0.24(2) -0.003(10) 0.099(14) 0.004(6)
F12 0.145(11) 0.066(6) 0.074(7) -0.016(5) 0.041(7) 0.011(7)
F10A 0.074(9) 0.070(8) 0.31(3) 0.010(13) 0.081(13) 0.019(7)
F11A 0.26(3) 0.108(14) 0.30(4) 0.058(18) 0.25(4) 0.073(18)
F12A 0.111(15) 0.060(13) 0.19(3) -0.016(12) 0.113(19) -0.014(9)
O4 0.051(2) 0.036(2) 0.059(2) 0.0006(18) 0.022(2) -0.0063(17)
O01 0.067(3) 0.047(2) 0.0321(18) 0.0063(16) 0.0214(19) 0.007(2)
N1 0.064(3) 0.043(2) 0.038(2) -0.0022(19) 0.030(2) -0.001(2)
C01 0.067(4) 0.050(3) 0.040(3) -0.002(2) 0.031(3) -0.004(3)
C011 0.118(7) 0.042(3) 0.053(4) -0.009(3) 0.041(4) -0.002(4)
C012 0.085(5) 0.082(5) 0.047(4) -0.004(3) 0.039(4) 0.007(4)
C02 0.070(4) 0.046(3) 0.028(3) -0.002(2) 0.021(3) -0.009(3)
C021 0.102(6) 0.060(4) 0.043(3) 0.000(3) 0.038(4) -0.018(4)
C022 0.090(5) 0.074(5) 0.034(3) -0.009(3) 0.027(3) 0.001(4)
N2 0.069(3) 0.045(3) 0.034(2) -0.0005(19) 0.026(2) -0.001(2)
O02 0.064(3) 0.079(3) 0.045(2) 0.002(2) 0.017(2) 0.012(3)
C03 0.057(3) 0.038(3) 0.036(3) 0.000(2) 0.022(3) -0.002(2)
C04 0.064(4) 0.038(3) 0.029(2) -0.003(2) 0.024(3) -0.016(3)
C05 0.053(3) 0.044(3) 0.038(3) 0.000(2) 0.023(3) -0.009(3)
N3 0.058(3) 0.044(2) 0.039(2) -0.0006(19) 0.030(2) -0.010(2)
N4 0.053(3) 0.053(3) 0.029(2) 0.000(2) 0.020(2) -0.011(2)
C041 0.076(5) 0.062(4) 0.039(3) 0.005(3) 0.031(3) 0.005(3)
C042 0.075(6) 0.201(12) 0.034(4) -0.017(5) 0.020(4) 0.001(7)
C06 0.055(3) 0.040(3) 0.032(2) -0.001(2) 0.018(2) -0.009(3)

loop_
_atom_type_symbol
_atom_type_description
_atom_type_scat_dispersion_real
_atom_type_scat_dispersion_imag
_atom_type_scat_source
C C 0.0033 0.0016 'International Tables Vol C Tables 4.2.6.8 and 6.1.1.4'
H H 0.0000 0.0000 'International Tables Vol C Tables 4.2.6.8 and 6.1.1.4'
N N 0.0061 0.0033 'International Tables Vol C Tables 4.2.6.8 and 6.1.1.4'
O O 0.0106 0.0060 'International Tables Vol C Tables 4.2.6.8 and 6.1.1.4'
F F 0.0171 0.0103 'International Tables Vol C Tables 4.2.6.8 and 6.1.1.4'
Cu Cu 0.3201 1.2651 'International Tables Vol C Tables 4.2.6.8 and 6.1.1.4'

loop_
_geom_angle_atom_site_label_1
_geom_angle_atom_site_label_2
_geom_angle_atom_site_label_3
_geom_angle
_geom_angle_site_symmetry_1
_geom_angle_site_symmetry_3
O2 Cu1 O2 180.0(2) 7_565 .
O2 Cu1 O1 89.70(15) 7_565 .
O2 Cu1 O1 90.30(15) . .
O2 Cu1 O1 90.30(15) 7_565 7_565
O2 Cu1 O1 89.70(15) . 7_565
O1 Cu1 O1 180.000(1) . 7_565
O2 Cu1 N3 91.91(15) 7_565 .
O2 Cu1 N3 88.09(15) . .
O1 Cu1 N3 86.70(16) . .
O1 Cu1 N3 93.30(16) 7_565 .
O2 Cu1 N3 88.09(15) 7_565 7_565
O2 Cu1 N3 91.91(15) . 7_565
O1 Cu1 N3 93.30(16) . 7_565
O1 Cu1 N3 86.70(16) 7_565 7_565
N3 Cu1 N3 180.00(19) . 7_565
C2 O1 Cu1 123.1(4) . .
F1A C1 F2A 120(2) . .
F1A C1 F3A 105(2) . .
F2A C1 F3A 80(3) . .
F1A C1 F3 128.5(13) . .
F2A C1 F3 30.1(19) . .
F3A C1 F3 51(3) . .
F1A C1 F1 47.0(16) . .
F2A C1 F1 128.9(16) . .
F3A C1 F1 64(3) . .
F3 C1 F1 109.8(12) . .
F1A C1 F2 64(2) . .
F2A C1 F2 74(2) . .
F3A C1 F2 138.9(19) . .
F3 C1 F2 103.1(13) . .
F1 C1 F2 110.0(12) . .
F1A C1 C2 117.2(12) . .
F2A C1 C2 114.2(14) . .
F3A C1 C2 113.0(13) . .
F3 C1 C2 114.2(8) . .
F1 C1 C2 112.7(9) . .
F2 C1 C2 106.6(7) . .
F1A F1 F3A 108(3) . .
F1A F1 C1 58.3(15) . .
F3A F1 C1 56.0(13) . .
C1 F2 F1A 49.5(7) . .
C1 F2 F2A 47.0(10) . .
F1A F2 F2A 87.6(13) . .
F2A F3 F3A 126(4) . .
F2A F3 C1 66(3) . .
F3A F3 C1 62.8(18) . .
F1 F1A C1 74.7(14) . .
F1 F1A F2 139(2) . .
C1 F1A F2 67(2) . .
F3 F2A C1 84(3) . .
F3 F2A F2 138(4) . .
C1 F2A F2 58.6(19) . .
F3 F2A F3A 34(3) . .
C1 F2A F3A 51.9(19) . .
F2 F2A F3A 104(3) . .
F1 F3A F3 119.8(18) . .
F1 F3A C1 59.7(17) . .
F3 F3A C1 66.6(15) . .
F1 F3A F2A 100(2) . .
F3 F3A F2A 19.7(17) . .
C1 F3A F2A 48.4(15) . .
O1 C2 C3 128.3(6) . .
O1 C2 C1 114.3(6) . .
C3 C2 C1 117.3(6) . .
C4 C3 C2 123.1(6) . .
O2 C4 C3 128.3(5) . .
O2 C4 C5 114.9(5) . .
C3 C4 C5 116.7(5) . .
F5A C5 F6A 108.6(19) . .
F5A C5 F4A 115(2) . .
F6A C5 F4A 92.5(16) . .
F5A C5 F4 108(2) . .
F6A C5 F4 101.1(14) . .
F4A C5 F4 9.4(19) . .
F5A C5 F5 17(3) . .
F6A C5 F5 122.8(17) . .
F4A C5 F5 103(2) . .
F4 C5 F5 95(2) . .
F5A C5 F6 90(2) . .
F6A C5 F6 22.8(18) . .
F4A C5 F6 112.6(18) . .
F4 C5 F6 120.2(15) . .
F5 C5 F6 105.8(18) . .
F5A C5 C4 115.4(18) . .
F6A C5 C4 112.4(11) . .
F4A C5 C4 110.9(12) . .
F4 C5 C4 110.4(11) . .
F5 C5 C4 112.5(15) . .
F6 C5 C4 111.8(11) . .
F6A F6 C5 63(3) . .
F6A F6 F5A 100(4) . .
C5 F6 F5A 42.5(13) . .
C5 F5A F6 47.7(13) . .
F6 F6A C5 94(3) . .
C4 O2 Cu1 125.4(3) . .
O4 Cu2 O4 180.0(3) . 5_575
O4 Cu2 O3 89.10(19) . .
O4 Cu2 O3 90.90(19) 5_575 .
O4 Cu2 O3 90.90(19) . 5_575
O4 Cu2 O3 89.10(19) 5_575 5_575
O3 Cu2 O3 180.0 . 5_575
O4 Cu2 O01 93.18(16) . .
O4 Cu2 O01 86.82(16) 5_575 .
O3 Cu2 O01 98.38(16) . .
O3 Cu2 O01 81.62(16) 5_575 .
O4 Cu2 O01 86.82(16) . 5_575
O4 Cu2 O01 93.18(17) 5_575 5_575
O3 Cu2 O01 81.62(16) . 5_575
O3 Cu2 O01 98.38(16) 5_575 5_575
O01 Cu2 O01 180.0(2) . 5_575
C7 O3 Cu2 124.4(5) . .
F9A C6 F8A 98(2) . .
F9A C6 F7 106(2) . .
F8A C6 F7 107.1(16) . .
F9A C6 F7A 108(2) . .
F8A C6 F7A 100.6(18) . .
F7 C6 F7A 7(2) . .
F9A C6 F8 116(2) . .
F8A C6 F8 21.0(12) . .
F7 C6 F8 109(2) . .
F7A C6 F8 103(2) . .
F9A C6 C7 114.3(16) . .
F8A C6 C7 122.8(13) . .
F7 C6 C7 107.7(12) . .
F7A C6 C7 111.5(13) . .
F8 C6 C7 103.8(12) . .
F9A C6 F9 5(2) . .
F8A C6 F9 101.9(17) . .
F7 C6 F9 107(2) . .
F7A C6 F9 110.2(18) . .
F8 C6 F9 119.5(19) . .
C7 C6 F9 109.0(12) . .
F8A F8 C6 52(4) . .
F8 F8A C6 107(5) . .
F8 F8A F9A 139(5) . .
C6 F8A F9A 38.2(11) . .
C6 F9A F8A 44.0(13) . .
O3 C7 C8 127.5(7) . .
O3 C7 C6 112.7(8) . .
C8 C7 C6 119.8(7) . .
C9 C8 C7 121.7(6) . .
O4 C9 C8 130.2(7) . .
O4 C9 C10 111.7(7) . .
C8 C9 C10 118.1(7) . .
F11A C10 F12A 125(2) . .
F11A C10 F11 37(2) . .
F12A C10 F11 118.7(14) . .
F11A C10 F10 131.6(19) . .
F12A C10 F10 12(3) . .
F11 C10 F10 116.8(16) . .
F11A C10 F12 63(2) . .
F12A C10 F12 88.3(19) . .
F11 C10 F12 98.0(17) . .
F10 C10 F12 100.0(16) . .
F11A C10 F10A 88(2) . .
F12A C10 F10A 95.2(17) . .
F11 C10 F10A 51.4(15) . .
F10 C10 F10A 85.7(16) . .
F12 C10 F10A 146.5(15) . .
F11A C10 C9 116.1(12) . .
F12A C10 C9 116.7(14) . .
F11 C10 C9 119.2(11) . .
F10 C10 C9 112.2(15) . .
F12 C10 C9 106.7(9) . .
F10A C10 C9 101.4(12) . .
F11A F11 C10 64(2) . .
F11A F11 F10A 143(4) . .
C10 F11 F10A 79(2) . .
F11A F12 C10 46.7(11) . .
F11 F10A C10 49.8(11) . .
F11 F11A C10 79(3) . .
F11 F11A F12 143(4) . .
C10 F11A F12 70.1(18) . .
C9 O4 Cu2 125.6(5) . .
N1 O01 Cu2 125.2(3) . .
O01 N1 C03 123.7(5) . .
O01 N1 C01 122.7(5) . .
C03 N1 C01 112.4(5) . .
N1 C01 C012 110.0(6) . .
N1 C01 C02 99.6(5) . .
C012 C01 C02 116.9(6) . .
N1 C01 C011 104.0(5) . .
C012 C01 C011 112.2(7) . .
C02 C01 C011 112.6(6) . .
N2 C02 C021 105.6(6) . .
N2 C02 C022 109.5(6) . .
C021 C02 C022 110.1(5) . .
N2 C02 C01 100.2(4) . .
C021 C02 C01 115.6(6) . .
C022 C02 C01 114.8(5) . .
O02 N2 C03 125.2(5) . .
O02 N2 C02 122.5(5) . .
C03 N2 C02 111.7(5) . .
N1 C03 N2 107.5(5) . .
N1 C03 C04 127.0(5) . .
N2 C03 C04 125.5(6) . .
C06 C04 C05 105.7(5) . .
C06 C04 C03 125.7(6) . .
C05 C04 C03 128.6(5) . .
N3 C05 C04 110.0(5) . .
C05 N3 N4 106.8(5) . .
C05 N3 Cu1 121.3(4) . .
N4 N3 Cu1 131.9(3) . .
C06 N4 N3 111.1(4) . .
C06 N4 C041 126.3(6) . .
N3 N4 C041 122.6(5) . .
C042 C041 N4 112.0(6) . .
N4 C06 C04 106.4(6) . .

loop_
_geom_bond_atom_site_label_1
_geom_bond_atom_site_label_2
_geom_bond_distance
_geom_bond_site_symmetry_2
Cu1 O2 1.964(3) 7_565
Cu1 O2 1.964(3) .
Cu1 O1 2.064(4) .
Cu1 O1 2.064(4) 7_565
Cu1 N3 2.246(5) .
Cu1 N3 2.246(5) 7_565
O1 C2 1.224(7) .
C1 F1A 1.145(18) .
C1 F2A 1.18(3) .
C1 F3A 1.246(18) .
C1 F3 1.286(14) .
C1 F1 1.298(15) .
C1 F2 1.381(14) .
C1 C2 1.524(10) .
F1 F1A 0.98(3) .
F1 F3A 1.35(5) .
F2 F1A 1.35(4) .
F2 F2A 1.56(4) .
F3 F2A 0.65(4) .
F3 F3A 1.08(5) .
F2A F3A 1.56(5) .
C2 C3 1.394(8) .
C3 C4 1.374(8) .
C4 O2 1.242(6) .
C4 C5 1.500(8) .
C5 F5A 1.25(3) .
C5 F6A 1.225(18) .
C5 F4A 1.34(3) .
C5 F4 1.29(2) .
C5 F5 1.34(2) .
C5 F6 1.368(18) .
F6 F6A 0.53(4) .
F6 F5A 1.85(3) .
Cu2 O4 1.956(4) .
Cu2 O4 1.956(4) 5_575
Cu2 O3 2.057(5) .
Cu2 O3 2.057(5) 5_575
Cu2 O01 2.176(5) .
Cu2 O01 2.176(5) 5_575
O3 C7 1.245(8) .
C6 F9A 1.086(17) .
C6 F8A 1.22(2) .
C6 F7 1.35(2) .
C6 F7A 1.39(3) .
C6 F8 1.48(3) .
C6 C7 1.507(13) .
C6 F9 1.516(15) .
F8 F8A 0.55(2) .
F8A F9A 1.74(3) .
C7 C8 1.377(11) .
C8 C9 1.362(11) .
C9 O4 1.243(7) .
C9 C10 1.531(11) .
C10 F11A 1.12(2) .
C10 F12A 1.19(2) .
C10 F11 1.22(2) .
C10 F10 1.33(2) .
C10 F12 1.454(17) .
C10 F10A 1.57(2) .
F11 F11A 0.75(4) .
F11 F10A 1.25(3) .
F12 F11A 1.38(3) .
O01 N1 1.308(7) .
N1 C03 1.332(8) .
N1 C01 1.485(7) .
C01 C012 1.501(10) .
C01 C02 1.528(9) .
C01 C011 1.545(9) .
C02 N2 1.487(8) .
C02 C021 1.499(9) .
C02 C022 1.505(9) .
N2 O02 1.256(7) .
N2 C03 1.336(7) .
C03 C04 1.443(8) .
C04 C06 1.374(8) .
C04 C05 1.397(9) .
C05 N3 1.304(7) .
N3 N4 1.350(7) .
N4 C06 1.339(8) .
N4 C041 1.460(7) .
C041 C042 1.459(12) .
